data_2208198
loop_
_publ_author_name
Zamarrud
'Viqar Uddin Ahmad'
'Shazia Anjum'
'M. Qaiser'

_publ_section_title
;
 5-Formyl-2,3-dihydroisocoumarin
;
_journal_coeditor_code WN6408
_journal_issue 2
_journal_name_full 'Acta Crystallographica Section E'
_journal_page_first o405
_journal_page_last o407
_journal_paper_doi 10.1107/S1600536805042558
_journal_volume 62
_journal_year 2006
_chemical_formula_iupac 'C10 H8 O3'
_chemical_formula_moiety 'C10 H8 O3'
_chemical_formula_sum 'C10 H8 O3'
_chemical_formula_weight 176.16
_chemical_melting_point 413.5(5)
_chemical_name_common Erythrocentaurin
_chemical_name_systematic
;
5-Formyl-2,3-dihydroisocoumarin
;
_space_group_IT_number 14
_symmetry_cell_setting monoclinic
_symmetry_space_group_name_Hall '-P 2ybc'
_symmetry_space_group_name_H-M 'P 1 21/c 1'
_atom_sites_solution_hydrogens geom
_atom_sites_solution_primary direct
_atom_sites_solution_secondary difmap
_audit_creation_method SHELXL-97
_cell_angle_alpha 90.00
_cell_angle_beta 100.337(9)
_cell_angle_gamma 90.00
_cell_formula_units_Z 4
_cell_length_a 7.651(3)
_cell_length_b 4.0197(14)
_cell_length_c 26.701(9)
_cell_measurement_reflns_used 2249
_cell_measurement_temperature 293(2)
_cell_measurement_theta_max 25.0
_cell_measurement_theta_min 1.5
_cell_volume 807.9(5)
_computing_cell_refinement 'SAINT  (Siemens,  1996)'
_computing_data_collection 'SMART  (Siemens, 1996)'
_computing_data_reduction SAINT
_computing_molecular_graphics SHELXTL
_computing_publication_material 'SHELXTL and PLATON (Spek, 2003)'
_computing_structure_refinement SHELXTL
_computing_structure_solution 'SHELXTL (Sheldrick, 1997)'
_diffrn_ambient_temperature 293(2)
_diffrn_detector_area_resol_mean 8.33
_diffrn_measured_fraction_theta_full 0.993
_diffrn_measured_fraction_theta_max 0.993
_diffrn_measurement_device_type 'Siemens SMART CCD area-detector'
_diffrn_measurement_method \w
_diffrn_radiation_monochromator graphite
_diffrn_radiation_source 'fine-focus sealed tube'
_diffrn_radiation_type MoK\a
_diffrn_radiation_wavelength 0.71073
_diffrn_reflns_av_R_equivalents 0.0307
_diffrn_reflns_av_sigmaI/netI 0.0405
_diffrn_reflns_limit_h_max 9
_diffrn_reflns_limit_h_min -6
_diffrn_reflns_limit_k_max 4
_diffrn_reflns_limit_k_min -4
_diffrn_reflns_limit_l_max 32
_diffrn_reflns_limit_l_min -32
_diffrn_reflns_number 4155
_diffrn_reflns_theta_full 26.00
_diffrn_reflns_theta_max 26.00
_diffrn_reflns_theta_min 1.55
_diffrn_standards_decay_% 0
_diffrn_standards_interval_count 0
_diffrn_standards_number 0
_exptl_absorpt_coefficient_mu 0.108
_exptl_absorpt_correction_T_max 0.9925
_exptl_absorpt_correction_T_min 0.9612
_exptl_absorpt_correction_type multi-scan
_exptl_absorpt_process_details '(SADABS; Sheldrick, 1996)'
_exptl_crystal_colour Colorless
_exptl_crystal_density_diffrn 1.448
_exptl_crystal_density_method 'not measured'
_exptl_crystal_description Plate
_exptl_crystal_F_000 368
_exptl_crystal_size_max 0.37
_exptl_crystal_size_mid 0.11
_exptl_crystal_size_min 0.07
_refine_diff_density_max 0.186
_refine_diff_density_min -0.227
_refine_ls_extinction_method none
_refine_ls_goodness_of_fit_ref 1.169
_refine_ls_hydrogen_treatment constr
_refine_ls_matrix_type full
_refine_ls_number_parameters 118
_refine_ls_number_reflns 1573
_refine_ls_number_restraints 0
_refine_ls_restrained_S_all 1.169
_refine_ls_R_factor_all 0.0899
_refine_ls_R_factor_gt 0.0686
_refine_ls_shift/su_max 0.000
_refine_ls_shift/su_mean 0.000
_refine_ls_structure_factor_coef Fsqd
_refine_ls_weighting_details 'calc w=1/[\s^2^(Fo^2^)+(0.0527P)^2^+0.2194P] where P=(Fo^2^+2Fc^2^)/3'
_refine_ls_weighting_scheme calc
_refine_ls_wR_factor_gt 0.1332
_refine_ls_wR_factor_ref 0.1426
_reflns_number_gt 1151
_reflns_number_total 1573
_reflns_threshold_expression I>2\s(I)
_cod_data_source_file wn6408.cif
_cod_data_source_block I
_cod_depositor_comments
;
The following automatic conversions were performed:
'_symmetry_cell_setting' value 'Monoclinic' changed to 'monoclinic'
according to '/home/saulius/struct/CIF-dictionaries/cif_core.dic'
dictionary named 'cif_core.dic' version 2.4.1 from
2010-06-29.

'_geom_hbond_publ_flag' value 'Y' changed to 'y' according to
'/home/saulius/struct/CIF-dictionaries/cif_core.dic' dictionary named
'cif_core.dic' version 2.4.1 from 2010-06-29.

Automatic conversion script
Id: cif_fix_enum 1527 2010-12-29 10:47:43Z saulius 

The following automatic conversions were performed:

'_chemical_melting_point' value '413--414' was changed to '413.5(5)'
- the average value was taken and precision was estimated.

Automatic conversion script
Id: cif_fix_values 1646 2011-03-28 12:23:43Z adriana 

The following automatic conversions were performed:

'_chemical_melting_point' value '413--414' was changed to '413.5(5)'
- the average value was taken and precision was
estimated.

'_symmetry_cell_setting' value 'Monoclinic' changed to
'monoclinic' according to
/home/saulius/struct/CIF-dictionaries/cif_core.dic dictionary named
'cif_core.dic' version 2.4.1 from
2010-06-29.

'_geom_hbond_publ_flag' value 'Y' changed to 'y'
according to /home/saulius/struct/CIF-dictionaries/cif_core.dic
dictionary named 'cif_core.dic' version 2.4.1 from 2010-06-29.

Automatic conversion script
Id: cif_fix_values 1715 2011-07-08 13:25:40Z adriana 
;
_cod_original_sg_symbol_H-M 'P 21/c'
_cod_database_code 2208198
_cod_database_fobs_code 2208198

loop_
_symmetry_equiv_pos_as_xyz
'x, y, z'
'-x, y+1/2, -z+1/2'
'-x, -y, -z'
'x, -y-1/2, z-1/2'

loop_
_atom_site_label
_atom_site_fract_x
_atom_site_fract_y
_atom_site_fract_z
_atom_site_U_iso_or_equiv
_atom_site_adp_type
_atom_site_calc_flag
_atom_site_refinement_flags
_atom_site_occupancy
_atom_site_type_symbol
O1 0.0208(2) -0.9988(5) -0.09342(7) 0.0495(5) Uani d . 1 O
O2 -0.0825(3) -1.0212(6) -0.17496(8) 0.0675(7) Uani d . 1 O
O3 0.6988(3) -0.6428(6) -0.04433(8) 0.0678(7) Uani d . 1 O
C1 0.5010(3) -0.5840(6) -0.12432(9) 0.0358(6) Uani d . 1 C
C2 0.5005(4) -0.4717(7) -0.17383(10) 0.0461(7) Uani d . 1 C
H2A 0.6027 -0.3748 -0.1816 0.055 Uiso calc R 1 H
C3 0.3524(4) -0.5012(7) -0.21131(10) 0.0488(7) Uani d . 1 C
H3A 0.3543 -0.4238 -0.2440 0.059 Uiso calc R 1 H
C4 0.2021(4) -0.6458(7) -0.19996(9) 0.0449(7) Uani d . 1 C
H4A 0.1022 -0.6702 -0.2253 0.054 Uiso calc R 1 H
C5 0.0339(4) -0.9295(7) -0.14173(10) 0.0439(7) Uani d . 1 C
C6 0.1384(3) -0.8274(7) -0.05287(9) 0.0434(7) Uani d . 1 C
H6A 0.1281 -0.9273 -0.0205 0.052 Uiso calc R 1 H
H6B 0.1024 -0.5964 -0.0521 0.052 Uiso calc R 1 H
C7 0.3288(3) -0.8436(6) -0.05989(9) 0.0369(6) Uani d . 1 C
H7A 0.3713 -1.0709 -0.0553 0.044 Uiso calc R 1 H
H7B 0.4016 -0.7061 -0.0345 0.044 Uiso calc R 1 H
C8 0.3455(3) -0.7246(6) -0.11220(8) 0.0322(6) Uani d . 1 C
C9 0.1980(3) -0.7561(6) -0.15088(9) 0.0350(6) Uani d . 1 C
C10 0.6681(4) -0.5423(7) -0.08733(11) 0.0486(7) Uani d . 1 C
H10A 0.7589 -0.4260 -0.0985 0.058 Uiso calc R 1 H

loop_
_atom_site_aniso_label
_atom_site_aniso_U_11
_atom_site_aniso_U_22
_atom_site_aniso_U_33
_atom_site_aniso_U_12
_atom_site_aniso_U_13
_atom_site_aniso_U_23
O1 0.0381(11) 0.0610(13) 0.0498(11) -0.0156(10) 0.0088(9) 0.0005(9)
O2 0.0412(13) 0.0954(17) 0.0592(13) -0.0216(12) -0.0088(10) -0.0093(12)
O3 0.0389(12) 0.111(2) 0.0497(13) -0.0046(12) -0.0037(10) 0.0022(12)
C1 0.0303(14) 0.0374(14) 0.0404(14) 0.0008(11) 0.0079(11) -0.0031(11)
C2 0.0445(17) 0.0462(16) 0.0523(17) -0.0029(13) 0.0214(14) 0.0023(13)
C3 0.0569(19) 0.0558(17) 0.0350(14) 0.0027(15) 0.0121(13) 0.0080(13)
C4 0.0446(16) 0.0517(17) 0.0354(14) 0.0023(14) -0.0014(12) 0.0001(12)
C5 0.0357(16) 0.0480(16) 0.0467(16) -0.0030(13) 0.0042(13) -0.0021(13)
C6 0.0417(15) 0.0506(16) 0.0401(15) -0.0038(14) 0.0133(12) 0.0015(12)
C7 0.0348(14) 0.0398(14) 0.0351(13) -0.0012(12) 0.0037(11) 0.0027(11)
C8 0.0312(14) 0.0295(13) 0.0367(13) 0.0009(11) 0.0081(11) -0.0026(10)
C9 0.0310(14) 0.0355(14) 0.0372(14) 0.0019(11) 0.0031(11) -0.0022(10)
C10 0.0319(16) 0.0570(18) 0.0579(18) -0.0041(13) 0.0109(13) -0.0001(14)

loop_
_atom_type_symbol
_atom_type_description
_atom_type_scat_dispersion_real
_atom_type_scat_dispersion_imag
_atom_type_scat_source
C C 0.0033 0.0016 'International Tables Vol C Tables 4.2.6.8 and 6.1.1.4'
H H 0.0000 0.0000 'International Tables Vol C Tables 4.2.6.8 and 6.1.1.4'
O O 0.0106 0.0060 'International Tables Vol C Tables 4.2.6.8 and 6.1.1.4'

loop_
_geom_angle_atom_site_label_1
_geom_angle_atom_site_label_2
_geom_angle_atom_site_label_3
_geom_angle
C5 O1 C6 118.4(2)
C2 C1 C8 119.3(2)
C2 C1 C10 116.8(2)
C8 C1 C10 123.9(2)
C3 C2 C1 121.5(3)
C3 C2 H2A 119.3
C1 C2 H2A 119.3
C4 C3 C2 119.4(2)
C4 C3 H3A 120.3
C2 C3 H3A 120.3
C3 C4 C9 120.4(2)
C3 C4 H4A 119.8
C9 C4 H4A 119.8
O2 C5 O1 118.4(2)
O2 C5 C9 123.9(3)
O1 C5 C9 117.7(2)
O1 C6 C7 111.8(2)
O1 C6 H6A 109.3
C7 C6 H6A 109.3
O1 C6 H6B 109.3
C7 C6 H6B 109.3
H6A C6 H6B 107.9
C6 C7 C8 110.4(2)
C6 C7 H7A 109.6
C8 C7 H7A 109.6
C6 C7 H7B 109.6
C8 C7 H7B 109.6
H7A C7 H7B 108.1
C9 C8 C1 118.2(2)
C9 C8 C7 117.9(2)
C1 C8 C7 123.9(2)
C4 C9 C8 121.2(2)
C4 C9 C5 117.7(2)
C8 C9 C5 121.0(2)
O3 C10 C1 126.7(3)
O3 C10 H10A 116.6
C1 C10 H10A 116.6

loop_
_geom_bond_atom_site_label_1
_geom_bond_atom_site_label_2
_geom_bond_distance
O1 C5 1.341(3)
O1 C6 1.452(3)
O2 C5 1.197(3)
O3 C10 1.200(3)
C1 C2 1.396(3)
C1 C8 1.406(3)
C1 C10 1.479(4)
C2 C3 1.376(4)
C2 H2A 0.9300
C3 C4 1.370(4)
C3 H3A 0.9300
C4 C9 1.389(3)
C4 H4A 0.9300
C5 C9 1.494(4)
C6 C7 1.503(3)
C6 H6A 0.9700
C6 H6B 0.9700
C7 C8 1.503(3)
C7 H7A 0.9700
C7 H7B 0.9700
C8 C9 1.392(3)
C10 H10A 0.9300

loop_
_geom_hbond_atom_site_label_D
_geom_hbond_atom_site_label_H
_geom_hbond_atom_site_label_A
_geom_hbond_site_symmetry_A
_geom_hbond_distance_DH
_geom_hbond_distance_HA
_geom_hbond_distance_DA
_geom_hbond_angle_DHA
_geom_hbond_publ_flag
C7 H7B O3 1_555 0.97 2.3508 2.902(3) 115 y

loop_
_geom_torsion_atom_site_label_1
_geom_torsion_atom_site_label_2
_geom_torsion_atom_site_label_3
_geom_torsion_atom_site_label_4
_geom_torsion
C8 C1 C2 C3 -1.2(4)
C10 C1 C2 C3 179.4(2)
C1 C2 C3 C4 -0.4(4)
C2 C3 C4 C9 1.2(4)
C6 O1 C5 O2 -166.4(3)
C6 O1 C5 C9 16.4(3)
C5 O1 C6 C7 -49.6(3)
O1 C6 C7 C8 52.8(3)
C2 C1 C8 C9 2.1(4)
C10 C1 C8 C9 -178.7(2)
C2 C1 C8 C7 -178.0(2)
C10 C1 C8 C7 1.3(4)
C6 C7 C8 C9 -26.6(3)
C6 C7 C8 C1 153.4(2)
C3 C4 C9 C8 -0.3(4)
C3 C4 C9 C5 -176.4(2)
C1 C8 C9 C4 -1.3(4)
C7 C8 C9 C4 178.7(2)
C1 C8 C9 C5 174.7(2)
C7 C8 C9 C5 -5.3(3)
O2 C5 C9 C4 11.2(4)
O1 C5 C9 C4 -171.8(2)
O2 C5 C9 C8 -164.9(3)
O1 C5 C9 C8 12.0(4)
C2 C1 C10 O3 -174.4(3)
C8 C1 C10 O3 6.3(5)

loop_
_cod_related_entry_id
_cod_related_entry_database
_cod_related_entry_code
1 ChemSpider 165975
